data_4083753
loop_
_publ_author_name
'Yonke, Brendan L.'
'Reeds, Jonathan P.'
'Fontaine, Philip P.'
'Zavalij, Peter Y.'
'Sita, Lawrence R.'

_publ_section_title
;
 Catalytic Production of Isocyanates via Orthogonal Atom and Group
 Transfers Employing a Shared Formal Group 6 M(II)/M(IV) Redox Cycle
;
_journal_name_full Organometallics
_journal_page_first 140626135101001
_journal_paper_doi 10.1021/om500532s
_journal_year 2014
_chemical_formula_moiety 'C22 H41 N3 W'
_chemical_formula_sum 'C22 H41 N3 W'
_chemical_formula_weight 531.43
_chemical_name_common cmpd4
_chemical_name_systematic
;
cmpd4
;
_space_group_IT_number 62
_symmetry_cell_setting orthorhombic
_symmetry_space_group_name_Hall '-P 2ac 2n'
_symmetry_space_group_name_H-M 'P n m a'
_atom_sites_solution_hydrogens geom
_atom_sites_solution_primary direct
_atom_sites_solution_secondary difmap
_audit_creation_method 'SHELXL-97 & ZCIF'
_cell_angle_alpha 90.00
_cell_angle_beta 90.00
_cell_angle_gamma 90.00
_cell_formula_units_Z 4
_cell_length_a 17.3012(15)
_cell_length_b 14.9156(13)
_cell_length_c 9.1426(8)
_cell_measurement_reflns_used 19543
_cell_measurement_temperature 150(2)
_cell_measurement_theta_max 31.0
_cell_measurement_theta_min 2.3
_cell_volume 2359.3(4)
_computing_cell_refinement Apex2
_computing_data_collection 'Apex2 (Bruker, 2010)'
_computing_data_reduction Apex2
_computing_molecular_graphics 'XSHEL (Bruker, 2004)'
_computing_publication_material SHELXL-97
_computing_structure_refinement 'SHELXL-97 (Sheldrick, 2008)'
_computing_structure_solution 'SHELXS-97 (Sheldrick, 2008)'
_diffrn_ambient_temperature 150(2)
_diffrn_detector 'CCD area detector'
_diffrn_detector_area_resol_mean 8.333
_diffrn_detector_type 'Bruker Smart Apex II'
_diffrn_measured_fraction_theta_full 0.999
_diffrn_measured_fraction_theta_max 0.999
_diffrn_measurement_details 610,610,610,1200
_diffrn_measurement_device_type 'three-circle diffractometer'
_diffrn_measurement_method '\f and \w scans'
_diffrn_measurement_specimen_support 'MiTeGen loop'
_diffrn_orient_matrix_type standard
_diffrn_orient_matrix_UB_11 -0.0012342
_diffrn_orient_matrix_UB_12 0.0612243
_diffrn_orient_matrix_UB_13 0.0445034
_diffrn_orient_matrix_UB_21 -0.0575879
_diffrn_orient_matrix_UB_22 0.0009341
_diffrn_orient_matrix_UB_23 -0.0091200
_diffrn_orient_matrix_UB_31 -0.0047550
_diffrn_orient_matrix_UB_32 -0.0273009
_diffrn_orient_matrix_UB_33 0.0994949
_diffrn_radiation_monochromator graphite
_diffrn_radiation_source 'fine-focus sealed tube'
_diffrn_radiation_type MoK\a
_diffrn_radiation_wavelength 0.71073
_diffrn_reflns_av_R_equivalents 0.0384
_diffrn_reflns_av_sigmaI/netI 0.0185
_diffrn_reflns_limit_h_max 24
_diffrn_reflns_limit_h_min -23
_diffrn_reflns_limit_k_max 20
_diffrn_reflns_limit_k_min -20
_diffrn_reflns_limit_l_max 12
_diffrn_reflns_limit_l_min -12
_diffrn_reflns_number 35466
_diffrn_reflns_theta_full 29.98
_diffrn_reflns_theta_max 29.98
_diffrn_reflns_theta_min 2.35
_diffrn_source_current 30.00
_diffrn_source_voltage 50.00
_diffrn_standards_decay_% 0
_exptl_absorpt_coefficient_mu 4.906
_exptl_absorpt_correction_T_max 0.802
_exptl_absorpt_correction_T_min 0.360
_exptl_absorpt_correction_type multi-scan
_exptl_absorpt_process_details 'SADABS (Sheldrick, 2008)'
_exptl_crystal_colour red
_exptl_crystal_density_diffrn 1.496
_exptl_crystal_density_method 'not measured'
_exptl_crystal_description prism
_exptl_crystal_F_000 1072
_exptl_crystal_id 'Sita/Yonke BY-9-032A 150K'
_exptl_crystal_size_max 0.485
_exptl_crystal_size_mid 0.172
_exptl_crystal_size_min 0.045
_refine_diff_density_max 2.007
_refine_diff_density_min -1.024
_refine_diff_density_rms 0.097
_refine_ls_extinction_method none
_refine_ls_goodness_of_fit_ref 1.000
_refine_ls_hydrogen_treatment constr
_refine_ls_matrix_type full
_refine_ls_number_parameters 135
_refine_ls_number_reflns 3562
_refine_ls_number_restraints 0
_refine_ls_restrained_S_all 1.000
_refine_ls_R_factor_all 0.0228
_refine_ls_R_factor_gt 0.0192
_refine_ls_shift/su_max 0.001
_refine_ls_shift/su_mean 0.000
_refine_ls_structure_factor_coef Fsqd
_refine_ls_weighting_details 'w=1/[\s^2^(Fo^2^)+(0.01P)^2^+4.58P], P=(max(Fo^2^,0)+2Fc^2^)/3'
_refine_ls_weighting_scheme calc
_refine_ls_wR_factor_gt 0.0418
_refine_ls_wR_factor_ref 0.0429
_reflns_number_gt 3236
_reflns_number_total 3562
_reflns_threshold_expression >2sigma(I)
_cod_data_source_file om500532s_si_002.cif
_cod_data_source_block cmpd4
_cod_original_sg_symbol_H-M Pnma
_cod_database_code 4083753

loop_
_symmetry_equiv_pos_as_xyz
'x, y, z'
'-x+1/2, -y, z+1/2'
'-x, y+1/2, -z'
'x+1/2, -y+1/2, -z+1/2'
'-x, -y, -z'
'x-1/2, y, -z-1/2'
'x, -y-1/2, z'
'-x-1/2, y-1/2, z-1/2'

loop_
_atom_site_label
_atom_site_type_symbol
_atom_site_fract_x
_atom_site_fract_y
_atom_site_fract_z
_atom_site_U_iso_or_equiv
_atom_site_adp_type
_atom_site_occupancy
_atom_site_symmetry_multiplicity
_atom_site_calc_flag
_atom_site_refinement_flags
W1 W 0.428351(6) 0.2500 0.641663(12) 0.01833(4) Uani 1 2 d S
N1 N 0.37952(14) 0.2500 0.4737(3) 0.0251(5) Uani 1 2 d S
C1 C 0.3420(2) 0.2500 0.3312(3) 0.0316(7) Uani 1 2 d S
C2 C 0.2543(2) 0.2500 0.3533(5) 0.0505(11) Uani 1 2 d S
H2A H 0.2286 0.2500 0.2578 0.076 Uiso 1 2 calc SR
H2B H 0.2392 0.3036 0.4081 0.076 Uiso 0.50 1 calc PR
H2C H 0.2392 0.1964 0.4081 0.076 Uiso 0.50 1 calc PR
C3 C 0.36591(19) 0.1658(2) 0.2477(3) 0.0512(8) Uani 1 1 d .
H3A H 0.4221 0.1654 0.2348 0.077 Uiso 1 1 calc R
H3B H 0.3408 0.1654 0.1516 0.077 Uiso 1 1 calc R
H3C H 0.3501 0.1126 0.3029 0.077 Uiso 1 1 calc R
N11 N 0.35396(10) 0.17685(13) 0.7884(2) 0.0270(4) Uani 1 1 d .
C11 C 0.31412(18) 0.2500 0.8233(3) 0.0275(7) Uani 1 2 d S
C12 C 0.2343(2) 0.2500 0.8881(4) 0.0423(9) Uani 1 2 d S
H12A H 0.1959 0.2500 0.8093 0.063 Uiso 1 2 calc SR
H12B H 0.2275 0.3036 0.9486 0.063 Uiso 0.50 1 calc PR
H12C H 0.2275 0.1964 0.9486 0.063 Uiso 0.50 1 calc PR
C13 C 0.31807(14) 0.08739(18) 0.7922(3) 0.0368(6) Uani 1 1 d .
H13 H 0.2840 0.0841 0.8803 0.044 Uiso 1 1 calc R
C14 C 0.3795(2) 0.0157(2) 0.8062(5) 0.0665(11) Uani 1 1 d .
H14A H 0.4154 0.0200 0.7236 0.100 Uiso 1 1 calc R
H14B H 0.3550 -0.0435 0.8062 0.100 Uiso 1 1 calc R
H14C H 0.4079 0.0242 0.8979 0.100 Uiso 1 1 calc R
C15 C 0.2686(2) 0.0706(2) 0.6576(4) 0.0556(9) Uani 1 1 d .
H15A H 0.2270 0.1151 0.6535 0.083 Uiso 1 1 calc R
H15B H 0.2463 0.0103 0.6630 0.083 Uiso 1 1 calc R
H15C H 0.3007 0.0755 0.5696 0.083 Uiso 1 1 calc R
C20 C 0.54607(17) 0.2500 0.5596(3) 0.0270(6) Uani 1 2 d S
C21 C 0.54136(12) 0.17082(16) 0.6505(3) 0.0281(4) Uani 1 1 d .
C22 C 0.53981(12) 0.20350(17) 0.7980(3) 0.0293(5) Uani 1 1 d .
C23 C 0.5640(2) 0.2500 0.3981(4) 0.0559(14) Uani 1 2 d S
H23A H 0.6201 0.2500 0.3839 0.084 Uiso 1 2 calc SR
H23B H 0.5417 0.3036 0.3528 0.084 Uiso 0.50 1 calc PR
H23C H 0.5417 0.1964 0.3528 0.084 Uiso 0.50 1 calc PR
C24 C 0.56380(16) 0.0779(2) 0.6046(5) 0.0538(9) Uani 1 1 d .
H24A H 0.5430 0.0656 0.5070 0.081 Uiso 1 1 calc R
H24B H 0.5428 0.0344 0.6745 0.081 Uiso 1 1 calc R
H24C H 0.6203 0.0730 0.6023 0.081 Uiso 1 1 calc R
C25 C 0.53853(18) 0.1465(3) 0.9341(4) 0.0594(10) Uani 1 1 d .
H25A H 0.5801 0.1656 1.0000 0.089 Uiso 1 1 calc R
H25B H 0.5461 0.0835 0.9074 0.089 Uiso 1 1 calc R
H25C H 0.4886 0.1535 0.9834 0.089 Uiso 1 1 calc R

loop_
_atom_site_aniso_label
_atom_site_aniso_U_11
_atom_site_aniso_U_22
_atom_site_aniso_U_33
_atom_site_aniso_U_23
_atom_site_aniso_U_13
_atom_site_aniso_U_12
W1 0.01323(5) 0.02337(6) 0.01839(5) 0.000 -0.00060(4) 0.000
N1 0.0173(11) 0.0377(15) 0.0203(11) 0.000 -0.0025(9) 0.000
C1 0.0272(16) 0.046(2) 0.0219(14) 0.000 -0.0070(12) 0.000
C2 0.0270(18) 0.085(3) 0.040(2) 0.000 -0.0139(16) 0.000
C3 0.0575(19) 0.0619(19) 0.0343(13) -0.0165(14) -0.0146(13) 0.0105(16)
N11 0.0196(8) 0.0336(10) 0.0277(9) 0.0062(8) 0.0017(7) -0.0020(7)
C11 0.0172(13) 0.0453(19) 0.0199(13) 0.000 0.0006(10) 0.000
C12 0.0219(16) 0.063(3) 0.042(2) 0.000 0.0082(14) 0.000
C13 0.0301(12) 0.0357(13) 0.0445(14) 0.0129(11) 0.0024(11) -0.0081(10)
C14 0.0508(19) 0.0341(15) 0.114(3) 0.0251(19) -0.008(2) -0.0050(14)
C15 0.059(2) 0.0445(17) 0.063(2) 0.0073(15) -0.0153(16) -0.0226(15)
C20 0.0153(12) 0.0431(18) 0.0225(14) 0.000 -0.0011(11) 0.000
C21 0.0162(9) 0.0286(11) 0.0394(12) -0.0041(9) -0.0040(9) 0.0032(8)
C22 0.0165(9) 0.0424(13) 0.0289(10) 0.0084(10) -0.0044(8) 0.0003(9)
C23 0.0201(17) 0.122(5) 0.0252(17) 0.000 0.0047(13) 0.000
C24 0.0262(13) 0.0359(14) 0.099(3) -0.0207(16) -0.0034(14) 0.0061(11)
C25 0.0382(15) 0.090(3) 0.0501(17) 0.0383(18) -0.0126(13) -0.0074(16)

loop_
_atom_type_symbol
_atom_type_description
_atom_type_scat_dispersion_real
_atom_type_scat_dispersion_imag
_atom_type_scat_source
C C 0.0033 0.0016 'International Tables Vol C Tables 4.2.6.8 and 6.1.1.4'
H H 0.0000 0.0000 'International Tables Vol C Tables 4.2.6.8 and 6.1.1.4'
N N 0.0061 0.0033 'International Tables Vol C Tables 4.2.6.8 and 6.1.1.4'
W W -0.8490 6.8722 'International Tables Vol C Tables 4.2.6.8 and 6.1.1.4'

loop_
_geom_angle_atom_site_label_1
_geom_angle_atom_site_label_2
_geom_angle_atom_site_label_3
_geom_angle
_geom_angle_site_symmetry_1
_geom_angle_site_symmetry_3
N1 W1 N11 104.93(9) . .
N1 W1 N11 104.93(9) . 7_565
N11 W1 N11 60.81(11) . 7_565
N1 W1 C20 98.60(12) . .
N11 W1 C20 140.84(7) . .
N11 W1 C20 140.84(7) 7_565 .
N1 W1 C21 116.31(9) . 7_565
N11 W1 C21 138.61(8) . 7_565
N11 W1 C21 103.13(8) 7_565 7_565
C20 W1 C21 37.77(7) . 7_565
N1 W1 C21 116.31(9) . .
N11 W1 C21 103.13(8) . .
N11 W1 C21 138.61(8) 7_565 .
C20 W1 C21 37.77(7) . .
C21 W1 C21 62.22(12) 7_565 .
N1 W1 C22 150.83(9) . 7_565
N11 W1 C22 104.20(8) . 7_565
N11 W1 C22 87.95(7) 7_565 7_565
C20 W1 C22 58.23(9) . 7_565
C21 W1 C22 34.52(8) 7_565 7_565
C21 W1 C22 57.52(8) . 7_565
N1 W1 C22 150.83(9) . .
N11 W1 C22 87.95(7) . .
N11 W1 C22 104.20(8) 7_565 .
C20 W1 C22 58.22(9) . .
C21 W1 C22 57.52(8) 7_565 .
C21 W1 C22 34.52(8) . .
C22 W1 C22 32.24(12) 7_565 .
C1 N1 W1 177.7(2) . .
N1 C1 C3 109.09(19) . .
N1 C1 C3 109.09(19) . 7_565
C3 C1 C3 110.7(3) . 7_565
N1 C1 C2 108.9(3) . .
C3 C1 C2 109.5(2) . .
C3 C1 C2 109.5(2) 7_565 .
C1 C2 H2A 109.5 . .
C1 C2 H2B 109.5 . .
H2A C2 H2B 109.5 . .
C1 C2 H2C 109.5 . .
H2A C2 H2C 109.5 . .
H2B C2 H2C 109.5 . .
C1 C3 H3A 109.5 . .
C1 C3 H3B 109.5 . .
H3A C3 H3B 109.5 . .
C1 C3 H3C 109.5 . .
H3A C3 H3C 109.5 . .
H3B C3 H3C 109.5 . .
C11 N11 C13 121.31(19) . .
C11 N11 W1 92.48(15) . .
C13 N11 W1 136.46(17) . .
N11 C11 N11 110.3(3) 7_565 .
N11 C11 C12 124.82(13) 7_565 .
N11 C11 C12 124.82(13) . .
C11 C12 H12A 109.5 . .
C11 C12 H12B 109.5 . .
H12A C12 H12B 109.5 . .
C11 C12 H12C 109.5 . .
H12A C12 H12C 109.5 . .
H12B C12 H12C 109.5 . .
N11 C13 C14 110.2(2) . .
N11 C13 C15 111.6(2) . .
C14 C13 C15 110.4(3) . .
N11 C13 H13 108.2 . .
C14 C13 H13 108.2 . .
C15 C13 H13 108.2 . .
C13 C14 H14A 109.5 . .
C13 C14 H14B 109.5 . .
H14A C14 H14B 109.5 . .
C13 C14 H14C 109.5 . .
H14A C14 H14C 109.5 . .
H14B C14 H14C 109.5 . .
C13 C15 H15A 109.5 . .
C13 C15 H15B 109.5 . .
H15A C15 H15B 109.5 . .
C13 C15 H15C 109.5 . .
H15A C15 H15C 109.5 . .
H15B C15 H15C 109.5 . .
C21 C20 C21 109.5(3) . 7_565
C21 C20 C23 125.01(14) . .
C21 C20 C23 125.01(14) 7_565 .
C21 C20 W1 75.44(15) . .
C21 C20 W1 75.44(15) 7_565 .
C23 C20 W1 122.1(2) . .
C22 C21 C20 105.3(2) . .
C22 C21 C24 125.6(3) . .
C20 C21 C24 125.4(3) . .
C22 C21 W1 80.89(13) . .
C20 C21 W1 66.79(14) . .
C24 C21 W1 133.57(17) . .
C22 C22 C21 109.87(14) 7_565 .
C22 C22 C25 124.3(2) 7_565 .
C21 C22 C25 125.8(3) . .
C22 C22 W1 73.88(6) 7_565 .
C21 C22 W1 64.59(12) . .
C25 C22 W1 128.13(17) . .
C20 C23 H23A 109.5 . .
C20 C23 H23B 109.5 . .
H23A C23 H23B 109.5 . .
C20 C23 H23C 109.5 . .
H23A C23 H23C 109.5 . .
H23B C23 H23C 109.5 . .
C21 C24 H24A 109.5 . .
C21 C24 H24B 109.5 . .
H24A C24 H24B 109.5 . .
C21 C24 H24C 109.5 . .
H24A C24 H24C 109.5 . .
H24B C24 H24C 109.5 . .
C22 C25 H25A 109.5 . .
C22 C25 H25B 109.5 . .
H25A C25 H25B 109.5 . .
C22 C25 H25C 109.5 . .
H25A C25 H25C 109.5 . .
H25B C25 H25C 109.5 . .

loop_
_geom_bond_atom_site_label_1
_geom_bond_atom_site_label_2
_geom_bond_distance
_geom_bond_site_symmetry_2
W1 N1 1.753(2) .
W1 N11 2.1558(18) .
W1 N11 2.1559(18) 7_565
W1 C20 2.170(3) .
W1 C21 2.286(2) 7_565
W1 C21 2.286(2) .
W1 C22 2.498(2) 7_565
W1 C22 2.498(2) .
N1 C1 1.455(4) .
C1 C3 1.527(3) .
C1 C3 1.527(3) 7_565
C1 C2 1.530(5) .
C2 H2A 0.9800 .
C2 H2B 0.9800 .
C2 H2C 0.9800 .
C3 H3A 0.9800 .
C3 H3B 0.9800 .
C3 H3C 0.9800 .
N11 C11 1.329(3) .
N11 C13 1.472(3) .
C11 N11 1.329(3) 7_565
C11 C12 1.503(4) .
C12 H12A 0.9800 .
C12 H12B 0.9800 .
C12 H12C 0.9800 .
C13 C14 1.513(4) .
C13 C15 1.519(4) .
C13 H13 1.0000 .
C14 H14A 0.9800 .
C14 H14B 0.9800 .
C14 H14C 0.9800 .
C15 H15A 0.9800 .
C15 H15B 0.9800 .
C15 H15C 0.9800 .
C20 C21 1.446(3) .
C20 C21 1.446(3) 7_565
C20 C23 1.509(5) .
C21 C22 1.434(3) .
C21 C24 1.499(4) .
C22 C22 1.387(5) 7_565
C22 C25 1.507(4) .
C23 H23A 0.9800 .
C23 H23B 0.9800 .
C23 H23C 0.9800 .
C24 H24A 0.9800 .
C24 H24B 0.9800 .
C24 H24C 0.9800 .
C25 H25A 0.9800 .
C25 H25B 0.9800 .
C25 H25C 0.9800 .

loop_
_geom_torsion_atom_site_label_1
_geom_torsion_atom_site_label_2
_geom_torsion_atom_site_label_3
_geom_torsion_atom_site_label_4
_geom_torsion
_geom_torsion_site_symmetry_1
_geom_torsion_site_symmetry_4
N1 W1 N11 C11 -86.96(16) . .
N11 W1 N11 C11 12.04(17) 7_565 .
C20 W1 N11 C11 148.13(17) . .
C21 W1 N11 C11 88.14(19) 7_565 .
C21 W1 N11 C11 150.82(16) . .
C22 W1 N11 C11 91.47(16) 7_565 .
C22 W1 N11 C11 119.57(17) . .
N1 W1 N11 C13 56.2(2) . .
N11 W1 N11 C13 155.2(2) 7_565 .
C20 W1 N11 C13 -68.7(3) . .
C21 W1 N11 C13 -128.7(2) 7_565 .
C21 W1 N11 C13 -66.0(2) . .
C22 W1 N11 C13 -125.3(2) 7_565 .
C22 W1 N11 C13 -97.2(2) . .
C13 N11 C11 N11 -169.49(17) . 7_565
W1 N11 C11 N11 -18.4(3) . 7_565
C13 N11 C11 C12 8.6(4) . .
W1 N11 C11 C12 159.7(3) . .
C11 N11 C13 C14 -158.2(3) . .
W1 N11 C13 C14 66.3(3) . .
C11 N11 C13 C15 78.8(3) . .
W1 N11 C13 C15 -56.7(3) . .
N1 W1 C20 C21 -122.47(13) . .
N11 W1 C20 C21 4.3(2) . .
N11 W1 C20 C21 110.79(13) 7_565 .
C21 W1 C20 C21 115.1(3) 7_565 .
C22 W1 C20 C21 76.59(16) 7_565 .
C22 W1 C20 C21 38.47(14) . .
N1 W1 C20 C21 122.47(13) . 7_565
N11 W1 C20 C21 -110.79(13) . 7_565
N11 W1 C20 C21 -4.3(2) 7_565 7_565
C21 W1 C20 C21 -115.1(3) . 7_565
C22 W1 C20 C21 -38.47(14) 7_565 7_565
C22 W1 C20 C21 -76.59(16) . 7_565
N1 W1 C20 C23 0.0 . .
N11 W1 C20 C23 126.74(12) . .
N11 W1 C20 C23 -126.74(12) 7_565 .
C21 W1 C20 C23 -122.47(13) 7_565 .
C21 W1 C20 C23 122.47(13) . .
C22 W1 C20 C23 -160.94(7) 7_565 .
C22 W1 C20 C23 160.94(7) . .
C21 C20 C21 C22 -4.3(3) 7_565 .
C23 C20 C21 C22 168.0(3) . .
W1 C20 C21 C22 -72.79(15) . .
C21 C20 C21 C24 -163.58(17) 7_565 .
C23 C20 C21 C24 8.8(4) . .
W1 C20 C21 C24 128.0(2) . .
C21 C20 C21 W1 68.4(2) 7_565 .
C23 C20 C21 W1 -119.2(3) . .
N1 W1 C21 C22 179.59(12) . .
N11 W1 C21 C22 -66.17(14) . .
N11 W1 C21 C22 -5.7(2) 7_565 .
C20 W1 C21 C22 111.1(2) . .
C21 W1 C21 C22 72.23(14) 7_565 .
C22 W1 C21 C22 32.45(14) 7_565 .
N1 W1 C21 C20 68.53(15) . .
N11 W1 C21 C20 -177.23(14) . .
N11 W1 C21 C20 -116.75(16) 7_565 .
C21 W1 C21 C20 -38.83(15) 7_565 .
C22 W1 C21 C20 -78.61(15) 7_565 .
C22 W1 C21 C20 -111.1(2) . .
N1 W1 C21 C24 -49.0(3) . .
N11 W1 C21 C24 65.2(3) . .
N11 W1 C21 C24 125.7(3) 7_565 .
C20 W1 C21 C24 -117.5(3) . .
C21 W1 C21 C24 -156.4(3) 7_565 .
C22 W1 C21 C24 163.9(3) 7_565 .
C22 W1 C21 C24 131.4(4) . .
C20 C21 C22 C22 2.7(2) . 7_565
C24 C21 C22 C22 161.8(2) . 7_565
W1 C21 C22 C22 -60.10(7) . 7_565
C20 C21 C22 C25 -177.2(2) . .
C24 C21 C22 C25 -18.0(4) . .
W1 C21 C22 C25 120.0(2) . .
C20 C21 C22 W1 62.77(16) . .
C24 C21 C22 W1 -138.1(3) . .
N1 W1 C22 C22 121.18(14) . 7_565
N11 W1 C22 C22 -121.12(6) . 7_565
N11 W1 C22 C22 -61.94(6) 7_565 7_565
C20 W1 C22 C22 79.69(5) . 7_565
C21 W1 C22 C22 34.76(9) 7_565 7_565
C21 W1 C22 C22 121.93(13) . 7_565
N1 W1 C22 C21 -0.8(2) . .
N11 W1 C22 C21 116.95(14) . .
N11 W1 C22 C21 176.12(14) 7_565 .
C20 W1 C22 C21 -42.24(12) . .
C21 W1 C22 C21 -87.17(19) 7_565 .
C22 W1 C22 C21 -121.93(13) 7_565 .
N1 W1 C22 C25 -117.5(3) . .
N11 W1 C22 C25 0.2(3) . .
N11 W1 C22 C25 59.3(3) 7_565 .
C20 W1 C22 C25 -159.0(3) . .
C21 W1 C22 C25 156.0(3) 7_565 .
C21 W1 C22 C25 -116.8(3) . .
C22 W1 C22 C25 121.3(3) 7_565 .
